data_2012686
loop_
_publ_author_name
'Jones, Peter G.'
'Hillmer, J\"org'
'Hopf, Henning'

_publ_section_title
;
 Three isomeric bis(methoxycarbonyl)[2.2]paracyclophanes
;
_journal_issue 5
_journal_name_full 'Acta Crystallographica Section C'
_journal_page_first o301
_journal_page_last o304
_journal_paper_doi 10.1107/S0108270102005140
_journal_volume 58
_journal_year 2002
_chemical_formula_moiety 'C20 H20 O4'
_chemical_formula_sum 'C20 H20 O4'
_chemical_formula_weight 324.36
_chemical_name_systematic
;
4,15-bis(methoxycarbonyl)[2.2]paracyclophane
;
_space_group_IT_number 4
_symmetry_cell_setting monoclinic
_symmetry_space_group_name_Hall 'P 2yb'
_symmetry_space_group_name_H-M 'P 1 21 1'
_atom_sites_solution_hydrogens geom
_atom_sites_solution_primary direct
_atom_sites_solution_secondary difmap
_audit_creation_method SHELXL97
_cell_angle_alpha 90
_cell_angle_beta 90.83(3)
_cell_angle_gamma 90
_cell_formula_units_Z 2
_cell_length_a 7.470(3)
_cell_length_b 11.287(4)
_cell_length_c 9.494(3)
_cell_measurement_reflns_used 49
_cell_measurement_temperature 178(2)
_cell_measurement_theta_max 11.5
_cell_measurement_theta_min 10
_cell_volume 800.4(5)
_computing_cell_refinement 'P3 Software'
_computing_data_collection 'P3 Software (Nicolet, 1987)'
_computing_data_reduction 'XDISK (Nicolet, 1987)'
_computing_molecular_graphics 'XP (Siemens, 1994)'
_computing_publication_material SHELXL97
_computing_structure_refinement 'SHELXL97 (Sheldrick, 1997)'
_computing_structure_solution 'SHELXS97 (Sheldrick, 1990)'
_diffrn_ambient_temperature 178(2)
_diffrn_measured_fraction_theta_full 0.998
_diffrn_measured_fraction_theta_max 0.998
_diffrn_measurement_device_type 'Nicolet R3'
_diffrn_measurement_method \w
_diffrn_radiation_monochromator graphite
_diffrn_radiation_source 'fine-focus sealed tube'
_diffrn_radiation_type MoK\a
_diffrn_radiation_wavelength 0.71073
_diffrn_reflns_av_R_equivalents 0.029
_diffrn_reflns_av_sigmaI/netI 0.036
_diffrn_reflns_limit_h_max 9
_diffrn_reflns_limit_h_min -6
_diffrn_reflns_limit_k_max 14
_diffrn_reflns_limit_k_min -10
_diffrn_reflns_limit_l_max 12
_diffrn_reflns_limit_l_min -12
_diffrn_reflns_number 3864
_diffrn_reflns_theta_full 27.50
_diffrn_reflns_theta_max 27.50
_diffrn_reflns_theta_min 3.27
_diffrn_standards_decay_% 0
_diffrn_standards_interval_count 147
_diffrn_standards_number 3
_exptl_absorpt_coefficient_mu 0.093
_exptl_absorpt_correction_type none
_exptl_crystal_colour colourless
_exptl_crystal_density_diffrn 1.346
_exptl_crystal_density_meas ?
_exptl_crystal_density_method 'not measured'
_exptl_crystal_description tablet
_exptl_crystal_F_000 344
_exptl_crystal_size_max 0.45
_exptl_crystal_size_mid 0.40
_exptl_crystal_size_min 0.20
_refine_diff_density_max 0.19
_refine_diff_density_min -0.19
_refine_ls_extinction_method none
_refine_ls_goodness_of_fit_ref 1.042
_refine_ls_hydrogen_treatment constr
_refine_ls_matrix_type full
_refine_ls_number_parameters 219
_refine_ls_number_reflns 1939
_refine_ls_number_restraints 1
_refine_ls_restrained_S_all 1.041
_refine_ls_R_factor_all 0.045
_refine_ls_R_factor_gt 0.036
_refine_ls_shift/su_max 0.001
_refine_ls_shift/su_mean 0.000
_refine_ls_structure_factor_coef Fsqd
_refine_ls_weighting_details 'calc w = 1/[\s^2^(Fo^2^)+(0.054P)^2^+0.084P] where P=(Fo^2^+2Fc^2^)/3'
_refine_ls_weighting_scheme calc
_refine_ls_wR_factor_gt 0.090
_refine_ls_wR_factor_ref 0.096
_reflns_number_gt 1692
_reflns_number_total 1939
_reflns_threshold_expression I>2\s(I)
_cod_data_source_file bm1493.cif
_cod_data_source_block IVb
_cod_depositor_comments
;
The following automatic conversions were performed:

'_exptl_crystal_density_meas' value 'not measured' was changed to '?'
- the value is perceived as not measured.

Automatic conversion script
Id: cif_fix_values 3008 2015-01-20 13:52:24Z robertas 
;
_cod_original_sg_symbol_H-M 'P 21'
_cod_database_code 2012686
_cod_database_fobs_code 2012686

loop_
_symmetry_equiv_pos_as_xyz
'x, y, z'
'-x, y+1/2, -z'

loop_
_atom_site_label
_atom_site_fract_x
_atom_site_fract_y
_atom_site_fract_z
_atom_site_U_iso_or_equiv
_atom_site_adp_type
_atom_site_calc_flag
_atom_site_refinement_flags
_atom_site_occupancy
_atom_site_disorder_assembly
_atom_site_disorder_group
_atom_site_type_symbol
C1 0.5437(3) 0.0772(2) 0.2707(2) 0.0294(5) Uani d . 1 . . C
H1A 0.6320 0.0196 0.3085 0.037 Uiso calc R 1 . . H
H1B 0.5982 0.1176 0.1893 0.037 Uiso calc R 1 . . H
C2 0.3700(3) 0.0077(2) 0.2183(3) 0.0313(5) Uani d . 1 . . C
H2A 0.3289 0.0408 0.1268 0.037 Uiso calc R 1 . . H
H2B 0.4008 -0.0767 0.2034 0.037 Uiso calc R 1 . . H
C3 0.2194(3) 0.0161(2) 0.3235(2) 0.0276(5) Uani d . 1 . . C
C4 0.0804(3) 0.1003(2) 0.3116(2) 0.0248(5) Uani d . 1 . . C
C5 -0.0026(3) 0.1431(2) 0.4320(2) 0.0269(5) Uani d . 1 . . C
H5 -0.0937 0.2014 0.4227 0.032 Uiso calc R 1 . . H
C6 0.0455(3) 0.1018(2) 0.5664(2) 0.0281(5) Uani d . 1 . . C
C7 0.1514(3) 0.0001(2) 0.5719(3) 0.0320(5) Uani d . 1 . . C
H7 0.1649 -0.0416 0.6583 0.037 Uiso calc R 1 . . H
C8 0.2376(3) -0.0412(2) 0.4527(3) 0.0316(5) Uani d . 1 . . C
H8 0.3104 -0.1100 0.4597 0.036 Uiso calc R 1 . . H
C9 0.0175(3) 0.1779(3) 0.6944(3) 0.0354(6) Uani d . 1 . . C
H9A 0.0297 0.1282 0.7799 0.042 Uiso calc R 1 . . H
H9B -0.1058 0.2101 0.6914 0.042 Uiso calc R 1 . . H
C10 0.1551(3) 0.2845(2) 0.7049(2) 0.0329(5) Uani d . 1 . . C
H10A 0.0917 0.3595 0.6835 0.040 Uiso calc R 1 . . H
H10B 0.2027 0.2896 0.8026 0.040 Uiso calc R 1 . . H
C11 0.3093(3) 0.2703(2) 0.6050(2) 0.0256(4) Uani d . 1 . . C
C12 0.4446(3) 0.1881(2) 0.6329(2) 0.0278(5) Uani d . 1 . . C
H12 0.4720 0.1665 0.7275 0.033 Uiso calc R 1 . . H
C13 0.5397(3) 0.1373(2) 0.5234(2) 0.0264(5) Uani d . 1 . . C
H13 0.6304 0.0807 0.5442 0.033 Uiso calc R 1 . . H
C14 0.5039(3) 0.1681(2) 0.3833(2) 0.0252(4) Uani d . 1 . . C
C15 0.4021(3) 0.2717(2) 0.3603(2) 0.0237(4) Uani d . 1 . . C
C16 0.3042(3) 0.3201(2) 0.4709(2) 0.0240(4) Uani d . 1 . . C
H16 0.2327 0.3884 0.4541 0.028 Uiso calc R 1 . . H
C17 0.0250(3) 0.1511(2) 0.1720(2) 0.0274(5) Uani d . 1 . . C
C18 -0.1126(4) 0.3139(3) 0.0560(3) 0.0404(6) Uani d . 1 . . C
H18A -0.0271 0.3021 -0.0200 0.048 Uiso calc R 1 . . H
H18B -0.1308 0.3990 0.0709 0.048 Uiso calc R 1 . . H
H18C -0.2270 0.2767 0.0303 0.048 Uiso calc R 1 . . H
C19 0.3844(3) 0.3235(2) 0.2166(2) 0.0274(5) Uani d . 1 . . C
C20 0.3262(4) 0.4977(3) 0.0876(3) 0.0409(6) Uani d . 1 . . C
H20A 0.4436 0.4984 0.0429 0.049 Uiso calc R 1 . . H
H20B 0.2853 0.5793 0.1016 0.049 Uiso calc R 1 . . H
H20C 0.2401 0.4555 0.0269 0.049 Uiso calc R 1 . . H
O1 0.0330(3) 0.10000(18) 0.06044(18) 0.0417(5) Uani d . 1 . . O
O2 -0.0430(2) 0.26074(16) 0.18452(17) 0.0336(4) Uani d . 1 . . O
O3 0.4070(3) 0.2718(2) 0.10715(18) 0.0467(5) Uani d . 1 . . O
O4 0.3401(2) 0.43852(16) 0.22215(18) 0.0338(4) Uani d . 1 . . O

loop_
_atom_site_aniso_label
_atom_site_aniso_U_11
_atom_site_aniso_U_22
_atom_site_aniso_U_33
_atom_site_aniso_U_12
_atom_site_aniso_U_13
_atom_site_aniso_U_23
C1 0.0252(11) 0.0285(12) 0.0347(12) 0.0014(9) 0.0050(9) -0.0049(10)
C2 0.0299(12) 0.0287(12) 0.0354(13) 0.0047(10) 0.0009(9) -0.0076(10)
C3 0.0256(11) 0.0234(11) 0.0338(12) -0.0057(9) -0.0027(9) -0.0046(9)
C4 0.0225(10) 0.0225(10) 0.0294(11) -0.0036(9) -0.0026(8) -0.0021(9)
C5 0.0193(10) 0.0297(12) 0.0317(11) -0.0032(9) 0.0000(8) 0.0027(10)
C6 0.0208(10) 0.0325(12) 0.0312(11) -0.0073(9) 0.0035(8) 0.0044(10)
C7 0.0294(11) 0.0316(12) 0.0349(12) -0.0076(10) -0.0021(9) 0.0108(11)
C8 0.0263(11) 0.0231(11) 0.0452(14) -0.0021(10) -0.0028(10) 0.0026(11)
C9 0.0307(11) 0.0470(15) 0.0287(11) -0.0028(12) 0.0068(9) 0.0052(11)
C10 0.0361(12) 0.0360(13) 0.0267(11) 0.0024(11) 0.0032(9) -0.0030(10)
C11 0.0256(10) 0.0229(10) 0.0284(11) -0.0032(9) -0.0002(8) -0.0025(9)
C12 0.0267(11) 0.0299(12) 0.0268(11) -0.0043(10) -0.0040(9) 0.0026(9)
C13 0.0209(10) 0.0244(11) 0.0338(11) 0.0003(9) -0.0016(8) 0.0015(9)
C14 0.0193(9) 0.0243(10) 0.0322(11) -0.0033(9) 0.0020(8) 0.0001(10)
C15 0.0217(9) 0.0218(10) 0.0276(10) -0.0041(9) -0.0009(8) 0.0000(9)
C16 0.0233(10) 0.0204(10) 0.0283(11) -0.0026(9) -0.0013(8) -0.0022(9)
C17 0.0243(10) 0.0294(12) 0.0285(11) -0.0039(10) -0.0009(8) -0.0030(10)
C18 0.0531(16) 0.0387(14) 0.0292(12) 0.0080(13) 0.0000(11) 0.0054(11)
C19 0.0279(11) 0.0266(11) 0.0276(11) -0.0021(10) 0.0023(8) 0.0015(10)
C20 0.0519(15) 0.0379(14) 0.0327(13) 0.0005(13) -0.0043(11) 0.0105(12)
O1 0.0512(11) 0.0421(11) 0.0313(9) 0.0071(9) -0.0109(8) -0.0123(8)
O2 0.0442(10) 0.0291(9) 0.0274(8) 0.0055(8) -0.0007(7) 0.0008(7)
O3 0.0744(13) 0.0374(10) 0.0283(9) 0.0073(11) 0.0043(8) -0.0014(9)
O4 0.0463(10) 0.0264(9) 0.0286(9) 0.0034(8) -0.0016(7) 0.0049(7)

loop_
_atom_type_symbol
_atom_type_description
_atom_type_scat_dispersion_real
_atom_type_scat_dispersion_imag
_atom_type_scat_source
C C 0.0033 0.0016 'International Tables Vol C Tables 4.2.6.8 and 6.1.1.4'
H H 0.0000 0.0000 'International Tables Vol C Tables 4.2.6.8 and 6.1.1.4'
O O 0.0106 0.0060 'International Tables Vol C Tables 4.2.6.8 and 6.1.1.4'

loop_
_geom_angle_atom_site_label_1
_geom_angle_atom_site_label_2
_geom_angle_atom_site_label_3
_geom_angle
_geom_angle_publ_flag
C14 C1 C2 112.82(18) n
C1 C2 C3 111.86(19) n
C6 C9 C10 112.77(18) n
C9 C10 C11 112.3(2) n
C4 C3 C8 116.5(2) n
C5 C6 C7 116.5(2) n
C12 C11 C16 116.9(2) n
C13 C14 C15 116.7(2) n
C2 C3 C4 122.7(2) n
C1 C14 C15 124.3(2) n
C14 C1 H1A 109.0 ?
C2 C1 H1A 109.0 ?
C14 C1 H1B 109.0 ?
C2 C1 H1B 109.0 ?
H1A C1 H1B 107.8 ?
C3 C2 H2A 109.2 ?
C1 C2 H2A 109.2 ?
C3 C2 H2B 109.2 ?
C1 C2 H2B 109.2 ?
H2A C2 H2B 107.9 ?
C8 C3 C2 119.1(2) ?
C5 C4 C3 120.2(2) ?
C5 C4 C17 118.2(2) ?
C3 C4 C17 121.5(2) ?
C4 C5 C6 121.4(2) ?
C4 C5 H5 119.3 ?
C6 C5 H5 119.3 ?
C7 C6 C9 121.7(2) ?
C5 C6 C9 120.6(2) ?
C8 C7 C6 121.0(2) ?
C8 C7 H7 119.5 ?
C6 C7 H7 119.5 ?
C7 C8 C3 121.4(2) ?
C7 C8 H8 119.3 ?
C3 C8 H8 119.3 ?
C6 C9 H9A 109.0 ?
C10 C9 H9A 109.0 ?
C6 C9 H9B 109.0 ?
C10 C9 H9B 109.0 ?
H9A C9 H9B 107.8 ?
C11 C10 H10A 109.1 ?
C9 C10 H10A 109.1 ?
C11 C10 H10B 109.1 ?
C9 C10 H10B 109.1 ?
H10A C10 H10B 107.9 ?
C16 C11 C10 121.4(2) ?
C12 C11 C10 120.5(2) ?
C13 C12 C11 120.6(2) ?
C13 C12 H12 119.7 ?
C11 C12 H12 119.7 ?
C12 C13 C14 121.1(2) ?
C12 C13 H13 119.5 ?
C14 C13 H13 119.5 ?
C13 C14 C1 117.8(2) ?
C16 C15 C14 119.6(2) ?
C16 C15 C19 119.6(2) ?
C14 C15 C19 120.6(2) ?
C11 C16 C15 121.4(2) ?
C11 C16 H16 119.3 ?
C15 C16 H16 119.3 ?
O1 C17 O2 122.7(2) ?
O1 C17 C4 125.2(2) ?
O2 C17 C4 111.98(19) ?
O2 C18 H18A 109.5 ?
O2 C18 H18B 109.5 ?
H18A C18 H18B 109.5 ?
O2 C18 H18C 109.5 ?
H18A C18 H18C 109.5 ?
H18B C18 H18C 109.5 ?
O3 C19 O4 122.7(2) ?
O3 C19 C15 126.0(2) ?
O4 C19 C15 111.3(2) ?
O4 C20 H20A 109.5 ?
O4 C20 H20B 109.5 ?
H20A C20 H20B 109.5 ?
O4 C20 H20C 109.5 ?
H20A C20 H20C 109.5 ?
H20B C20 H20C 109.5 ?
C17 O2 C18 116.01(19) ?
C19 O4 C20 115.3(2) ?

loop_
_geom_bond_atom_site_label_1
_geom_bond_atom_site_label_2
_geom_bond_site_symmetry_2
_geom_bond_distance
_geom_bond_publ_flag
C1 C2 . 1.590(3) n
C9 C10 . 1.584(4) n
C1 C14 . 1.514(3) ?
C1 H1A . 0.9900 ?
C1 H1B . 0.9900 ?
C2 C3 . 1.518(3) ?
C2 H2A . 0.9900 ?
C2 H2B . 0.9900 ?
C3 C8 . 1.392(3) ?
C3 C4 . 1.411(3) ?
C4 C5 . 1.395(3) ?
C4 C17 . 1.497(3) ?
C5 C6 . 1.400(3) ?
C5 H5 . 0.9500 ?
C6 C7 . 1.395(4) ?
C6 C9 . 1.505(4) ?
C7 C8 . 1.390(4) ?
C7 H7 . 0.9500 ?
C8 H8 . 0.9500 ?
C9 H9A . 0.9900 ?
C9 H9B . 0.9900 ?
C10 C11 . 1.511(3) ?
C10 H10A . 0.9900 ?
C10 H10B . 0.9900 ?
C11 C16 . 1.391(3) ?
C11 C12 . 1.395(3) ?
C12 C13 . 1.391(3) ?
C12 H12 . 0.9500 ?
C13 C14 . 1.397(3) ?
C13 H13 . 0.9500 ?
C14 C15 . 1.410(3) ?
C15 C16 . 1.400(3) ?
C15 C19 . 1.488(3) ?
C16 H16 . 0.9500 ?
C17 O1 . 1.208(3) ?
C17 O2 . 1.344(3) ?
C18 O2 . 1.449(3) ?
C18 H18A . 0.9800 ?
C18 H18B . 0.9800 ?
C18 H18C . 0.9800 ?
C19 O3 . 1.206(3) ?
C19 O4 . 1.341(3) ?
C20 O4 . 1.444(3) ?
C20 H20A . 0.9800 ?
C20 H20B . 0.9800 ?
C20 H20C . 0.9800 ?

loop_
_geom_torsion_atom_site_label_1
_geom_torsion_atom_site_label_2
_geom_torsion_atom_site_label_3
_geom_torsion_atom_site_label_4
_geom_torsion
_geom_torsion_publ_flag
C14 C1 C2 C3 -19.6(3) ?
C1 C2 C3 C8 -68.5(3) ?
C1 C2 C3 C4 96.4(3) ?
C8 C3 C4 C5 15.0(3) ?
C2 C3 C4 C5 -150.3(2) ?
C8 C3 C4 C17 -168.4(2) ?
C2 C3 C4 C17 26.3(3) ?
C3 C4 C5 C6 -1.7(3) ?
C17 C4 C5 C6 -178.4(2) ?
C4 C5 C6 C7 -12.9(3) ?
C4 C5 C6 C9 154.4(2) ?
C5 C6 C7 C8 14.3(3) ?
C9 C6 C7 C8 -152.9(2) ?
C6 C7 C8 C3 -1.0(4) ?
C4 C3 C8 C7 -13.8(3) ?
C2 C3 C8 C7 152.1(2) ?
C7 C6 C9 C10 93.8(3) ?
C5 C6 C9 C10 -72.9(3) ?
C6 C9 C10 C11 -13.3(3) ?
C9 C10 C11 C16 93.0(3) ?
C9 C10 C11 C12 -74.1(3) ?
C16 C11 C12 C13 -15.4(3) ?
C10 C11 C12 C13 152.2(2) ?
C11 C12 C13 C14 0.7(3) ?
C12 C13 C14 C15 15.3(3) ?
C12 C13 C14 C1 -152.7(2) ?
C2 C1 C14 C13 99.8(2) ?
C2 C1 C14 C15 -67.3(3) ?
C13 C14 C15 C16 -16.6(3) ?
C1 C14 C15 C16 150.6(2) ?
C13 C14 C15 C19 169.1(2) ?
C1 C14 C15 C19 -23.7(3) ?
C12 C11 C16 C15 14.0(3) ?
C10 C11 C16 C15 -153.5(2) ?
C14 C15 C16 C11 2.1(3) ?
C19 C15 C16 C11 176.4(2) ?
C5 C4 C17 O1 -152.6(2) ?
C3 C4 C17 O1 30.7(3) n
C5 C4 C17 O2 24.9(3) ?
C3 C4 C17 O2 -151.8(2) ?
C16 C15 C19 O3 -153.0(2) ?
C14 C15 C19 O3 21.3(4) n
C16 C15 C19 O4 27.5(3) ?
C14 C15 C19 O4 -158.2(2) ?
O1 C17 O2 C18 1.9(3) ?
C4 C17 O2 C18 -175.6(2) n
O3 C19 O4 C20 -1.7(3) ?
C15 C19 O4 C20 177.9(2) n

loop_
_cod_related_entry_id
_cod_related_entry_database
_cod_related_entry_code
1 ChemSpider 4402212
